data_7707313
loop_
_publ_author_name
'., Richa'
'Kushwaha , Namrata'
'Negi, Sheetal'
'Kumar, Ajay'
'Zangrando, Ennio'
'Kataria, Ramesh'
'Saini, Vikram'

_publ_section_title
;
 Synthesis, characterization and utility of a series of novel copper(II)
 complexes as an excellent surface disinfectant against nosocomial
 infections
;
_journal_name_full 'Dalton Transactions'
_journal_paper_doi 10.1039/D1DT00199J
_journal_year 2021
_chemical_compound_source Synthesize
_chemical_formula_moiety 'C21 H18 Br Cu N3 O4'
_chemical_formula_sum 'C21 H18 Br Cu N3 O4'
_chemical_formula_weight 519.84
_space_group_crystal_system triclinic
_space_group_IT_number 2
_space_group_name_Hall '-P 1'
_space_group_name_H-M_alt 'P -1'
_atom_sites_solution_primary direct
_audit_creation_date 2020-12-26
_audit_creation_method
;
Olex2 1.2-ac3
(compiled 2017.01.05 svn.r3372 for Rigaku Oxford Diffraction, GUI svn.r5289)
;
_audit_update_record
;
2020-12-26 deposited with the CCDC.	2021-04-23 downloaded from the CCDC.
;
_cell_angle_alpha 98.566(2)
_cell_angle_beta 98.464(2)
_cell_angle_gamma 115.332(3)
_cell_formula_units_Z 2
_cell_length_a 9.0332(3)
_cell_length_b 9.2739(3)
_cell_length_c 14.3155(4)
_cell_measurement_reflns_used 8146
_cell_measurement_temperature 152(5)
_cell_measurement_theta_max 27.3230
_cell_measurement_theta_min 3.3970
_cell_volume 1041.57(7)
_computing_cell_refinement 'CrysAlisPro 1.171.39.46 (Rigaku OD, 2018)'
_computing_data_collection 'CrysAlisPro 1.171.39.46 (Rigaku OD, 2018)'
_computing_data_reduction 'CrysAlisPro 1.171.39.46 (Rigaku OD, 2018)'
_computing_molecular_graphics 'Olex2 (Dolomanov et al., 2009)'
_computing_publication_material 'Olex2 (Dolomanov et al., 2009)'
_computing_structure_refinement 'olex2.refine (Bourhis et al., 2015)'
_computing_structure_solution 'SIR2004 (Burla et al., 2007)'
_diffrn_ambient_environment N~2~
_diffrn_ambient_temperature 152(5)
_diffrn_detector 'CCD plate'
_diffrn_detector_type HyPix3000
_diffrn_measured_fraction_theta_full 0.9806
_diffrn_measured_fraction_theta_max 0.9225
_diffrn_measurement_details
;
List of Runs (angles in degrees, time in seconds):

  # Type    Start    End  Width  t~exp~   \w     \q     \k     \f   Frames
#--------------------------------------------------------------------------
  1  \w    -77.00 -52.00   0.50    9.14    --   -9.95 163.00  64.00   50
  2  \w    -49.00 -24.00   0.50    9.14    --   -9.95 117.00 -85.00   50
  3  \w     -1.00  24.00   0.50    9.14    --   10.22-117.00-172.00   50
  4  \w     43.00  80.00   0.50    9.14    --   10.22-163.00  37.00   74
  5  \w    -20.00   6.00   0.50    9.14    --   -9.95  57.00-120.00   52
  6  \w    -57.00  -4.00   0.50    9.14    --   -9.95 125.00-180.00  106
  7  \w    -23.00  46.00   0.50    9.14    --   -9.95  38.00 -60.00  138
  8  \w    -57.00 -14.00   0.50    9.14    --   -9.95 125.00   0.00   86
  9  \w    -33.00   1.00   0.50    9.14    --   10.22 117.00 -41.81   68
 10  \w    -15.00  74.00   0.50    9.14    --   10.22  77.00-180.00  178
 11  \w    -37.00 -12.00   0.50    9.14    --   10.22 125.00 -90.20   50
 12  \w    -48.00 -22.00   0.50    9.14    --   10.22 -57.00-150.00   52
 13  \w     14.00  40.00   0.50    9.14    --   10.22-125.00 150.00   52
 14  \w    -15.00  10.00   0.50    9.14    --   10.22 -57.00-150.00   50
 15  \w    -13.00  41.00   0.50    9.14    --   10.22 -99.00  30.00  108
 16  \w      1.00  57.00   0.50    9.14    --   10.22  38.00 150.00  112
 17  \w    -59.00  22.00   0.50    9.14    --   10.22 -19.00 -60.00  162
 18  \w    -54.00   3.00   0.50    9.14    --   10.22 -19.00  30.00  114
;
_diffrn_measurement_device 'four-circle diffractometer'
_diffrn_measurement_device_type 'SuperNova, Single source at offset/far, HyPix3000'
_diffrn_measurement_method '\w scans'
_diffrn_orient_matrix_type 'CrysAlisPro convention (1999,Acta A55,543-557)'
_diffrn_orient_matrix_UB_11 -0.0460352000
_diffrn_orient_matrix_UB_12 -0.0355082000
_diffrn_orient_matrix_UB_13 0.0336882000
_diffrn_orient_matrix_UB_21 0.0727435000
_diffrn_orient_matrix_UB_22 0.0478252000
_diffrn_orient_matrix_UB_23 0.0384699000
_diffrn_orient_matrix_UB_31 -0.0241146000
_diffrn_orient_matrix_UB_32 0.0635522000
_diffrn_orient_matrix_UB_33 0.0066254000
_diffrn_radiation_monochromator mirror
_diffrn_radiation_probe x-ray
_diffrn_radiation_type 'Mo K\a'
_diffrn_radiation_wavelength 0.71073
_diffrn_reflns_av_R_equivalents 0.0393
_diffrn_reflns_av_unetI/netI 0.0432
_diffrn_reflns_limit_h_max 11
_diffrn_reflns_limit_h_min -11
_diffrn_reflns_limit_k_max 11
_diffrn_reflns_limit_k_min -11
_diffrn_reflns_limit_l_max 17
_diffrn_reflns_limit_l_min -18
_diffrn_reflns_number 14784
_diffrn_reflns_theta_full 25.0000
_diffrn_reflns_theta_max 27.40
_diffrn_reflns_theta_min 3.19
_diffrn_source 'micro-focus sealed X-ray tube'
_diffrn_source_type 'SuperNova (Mo) X-ray Source'
_exptl_absorpt_coefficient_mu 2.999
_exptl_absorpt_correction_T_max 1.00000
_exptl_absorpt_correction_T_min 0.58518
_exptl_absorpt_correction_type multi-scan
_exptl_absorpt_process_details
;
CrysAlisPro 1.171.39.46 (Rigaku Oxford Diffraction, 2018)
Empirical absorption correction using spherical harmonics,
 implemented in SCALE3 ABSPACK scaling algorithm.
;
_exptl_crystal_colour 'dark blue'
_exptl_crystal_density_diffrn 1.6574
_exptl_crystal_description block
_exptl_crystal_F_000 522.3375
_exptl_crystal_recrystallization_method 'Slow evaporation'
_exptl_crystal_size_max 0.20
_exptl_crystal_size_mid 0.18
_exptl_crystal_size_min 0.16
_refine_diff_density_max 0.8383
_refine_diff_density_min -0.7612
_refine_diff_density_rms 0.1057
_refine_ls_d_res_high 0.7721
_refine_ls_d_res_low 6.3761
_refine_ls_goodness_of_fit_ref 1.0276
_refine_ls_hydrogen_treatment constr
_refine_ls_matrix_type full
_refine_ls_number_constraints 31
_refine_ls_number_parameters 272
_refine_ls_number_reflns 4368
_refine_ls_number_restraints 0
_refine_ls_restrained_S_all 1.0276
_refine_ls_R_factor_all 0.0463
_refine_ls_R_factor_gt 0.0325
_refine_ls_shift/su_max 0.0000
_refine_ls_shift/su_mean 0.0000
_refine_ls_structure_factor_coef Fsqd
_refine_ls_weighting_details 'w=1/[\s^2^(Fo^2^)+(0.0334P)^2^] where P=(Fo^2^+2Fc^2^)/3'
_refine_ls_weighting_scheme calc
_refine_ls_wR_factor_gt 0.0659
_refine_ls_wR_factor_ref 0.0695
_reflns_Friedel_coverage 0.0
_reflns_limit_h_max 11
_reflns_limit_h_min -11
_reflns_limit_k_max 11
_reflns_limit_k_min -11
_reflns_limit_l_max 18
_reflns_limit_l_min 0
_reflns_number_gt 3478
_reflns_number_total 4368
_reflns_threshold_expression I>=2u(I)
_cod_data_source_file d1dt00199j2.cif
_cod_data_source_block Complex-5c
_cod_database_code 7707313
_chemical_oxdiff_formula 'Cu C H N O Br '
_diffrn_oxdiff_ac3_digest_frames
;
013c747468dc842fdd6678ab95834d7e5500027dc1c
;
_reflns_odcompleteness_completeness 99.56
_reflns_odcompleteness_iscentric 1
_reflns_odcompleteness_theta 26.32
_olex2_refinement_description
;
1. Fixed Uiso
 At 1.2 times of:
  All C(H) groups, All N(H,H) groups
 At 1.5 times of:
  All C(H,H,H) groups
2.a Secondary CH2 refined with riding coordinates:
 N3(H3a,H3b)
2.b Aromatic/amide H refined with riding coordinates:
 C18(H18), C17(H17), C20(H20), C21(H21), C9(H9), C3(H3), C7(H7), C4(H4),
 C6(H6), C5(H5)
2.c Idealised Me refined as rotating group:
 C15(H15a,H15b,H15c), C14(H14a,H14b,H14c)
;
_olex2_submission_special_instructions 'No special instructions were received'
_oxdiff_exptl_absorpt_empirical_details
;
Empirical correction (ABSPACK) includes:
- Absorption correction using spherical harmonics
- Frame scaling
;
_oxdiff_exptl_absorpt_empirical_full_max 2.401
_oxdiff_exptl_absorpt_empirical_full_min 0.678

loop_
_space_group_symop_id
_space_group_symop_operation_xyz
1 x,y,z
2 -x,-y,-z

loop_
_atom_site_label
_atom_site_type_symbol
_atom_site_fract_x
_atom_site_fract_y
_atom_site_fract_z
_atom_site_U_iso_or_equiv
_atom_site_adp_type
_atom_site_occupancy
_atom_site_refinement_flags_posn
Cu1 Cu 0.73932(3) 0.40677(3) 0.551072(18) 0.02281(9) Uani 1.000000 .
Br1 Br 1.04348(4) 0.80638(3) 1.049426(17) 0.04342(10) Uani 1.000000 .
O1 O 0.75826(18) 0.52060(17) 0.44969(10) 0.0249(3) Uani 1.000000 .
O3 O 0.31964(18) -0.11691(17) 0.67347(11) 0.0267(3) Uani 1.000000 .
O2 O 0.70358(19) 0.29860(18) 0.65212(11) 0.0312(4) Uani 1.000000 .
O4 O 0.16638(19) -0.16870(18) 0.52928(11) 0.0351(4) Uani 1.000000 .
N2 N 0.5094(2) 0.2780(2) 0.47778(12) 0.0206(4) Uani 1.000000 .
N3 N 0.9837(2) 0.5540(2) 0.62114(12) 0.0225(4) Uani 1.000000 .
H3a H 1.0424(2) 0.4970(2) 0.61402(12) 0.0270(5) Uiso 1.000000 R
H3b H 1.0262(2) 0.6390(2) 0.59316(12) 0.0270(5) Uiso 1.000000 R
N1 N 0.4733(2) 0.3379(2) 0.39734(13) 0.0243(4) Uani 1.000000 .
C19 C 1.0322(3) 0.7311(3) 0.91631(15) 0.0246(5) Uani 1.000000 .
C1 C 0.6111(3) 0.4609(3) 0.39039(16) 0.0235(5) Uani 1.000000 .
C16 C 1.0064(2) 0.6162(2) 0.72229(15) 0.0201(5) Uani 1.000000 .
C12 C 0.4210(3) 0.0868(2) 0.57829(15) 0.0190(4) Uani 1.000000 .
C18 C 1.0593(3) 0.5972(3) 0.88830(16) 0.0260(5) Uani 1.000000 .
H18 H 1.0872(3) 0.5466(3) 0.93448(16) 0.0312(6) Uiso 1.000000 R
C13 C 0.3877(3) 0.1512(2) 0.49484(15) 0.0209(5) Uani 1.000000 .
C8 C 0.5729(3) 0.1695(3) 0.65247(16) 0.0232(5) Uani 1.000000 .
C11 C 0.2959(3) -0.0675(3) 0.58802(16) 0.0230(5) Uani 1.000000 .
C17 C 1.0446(3) 0.5391(3) 0.79132(16) 0.0247(5) Uani 1.000000 .
H17 H 1.0604(3) 0.4474(3) 0.77190(16) 0.0297(6) Uiso 1.000000 R
C20 C 0.9947(3) 0.8099(3) 0.84871(17) 0.0307(5) Uani 1.000000 .
H20 H 0.9777(3) 0.9008(3) 0.86818(17) 0.0368(7) Uiso 1.000000 R
C21 C 0.9829(3) 0.7521(3) 0.75225(16) 0.0274(5) Uani 1.000000 .
H21 H 0.9588(3) 0.8053(3) 0.70653(16) 0.0329(6) Uiso 1.000000 R
C10 C 0.4620(3) -0.0295(3) 0.74705(16) 0.0262(5) Uani 1.000000 .
C9 C 0.5851(3) 0.1065(3) 0.73717(17) 0.0292(5) Uani 1.000000 .
H9 H 0.6827(3) 0.1630(3) 0.78674(17) 0.0350(6) Uiso 1.000000 R
C2 C 0.6037(3) 0.5382(3) 0.30661(17) 0.0262(5) Uani 1.000000 .
C3 C 0.7411(3) 0.6821(3) 0.30528(18) 0.0308(6) Uani 1.000000 .
H3 H 0.8343(3) 0.7324(3) 0.35780(18) 0.0370(7) Uiso 1.000000 R
C15 C 0.4524(3) -0.1053(3) 0.83172(18) 0.0386(6) Uani 1.000000 .
H15a H 0.3630(13) -0.1022(17) 0.8595(7) 0.0579(9) Uiso 1.000000 GR
H15b H 0.4305(19) -0.2173(6) 0.8109(3) 0.0579(9) Uiso 1.000000 GR
H15c H 0.5573(7) -0.0455(12) 0.8796(5) 0.0579(9) Uiso 1.000000 GR
C7 C 0.4637(3) 0.4664(3) 0.22839(19) 0.0390(6) Uani 1.000000 .
H7 H 0.3695(3) 0.3709(3) 0.22856(19) 0.0468(8) Uiso 1.000000 R
C14 C 0.2154(3) 0.0766(3) 0.4290(2) 0.0423(7) Uani 1.000000 .
H14a H 0.2056(7) 0.1552(7) 0.3952(9) 0.0635(11) Uiso 1.000000 GR
H14b H 0.1980(8) -0.0189(11) 0.3828(7) 0.0635(11) Uiso 1.000000 GR
H14c H 0.1323(3) 0.0457(17) 0.4669(2) 0.0635(11) Uiso 1.000000 GR
C4 C 0.7402(4) 0.7517(3) 0.2257(2) 0.0410(7) Uani 1.000000 .
H4 H 0.8330(4) 0.8481(3) 0.2250(2) 0.0492(8) Uiso 1.000000 R
C6 C 0.4663(4) 0.5395(4) 0.1494(2) 0.0535(8) Uani 1.000000 .
H6 H 0.3729(4) 0.4919(4) 0.0971(2) 0.0642(9) Uiso 1.000000 R
C5 C 0.6026(4) 0.6785(4) 0.1481(2) 0.0479(8) Uani 1.000000 .
H5 H 0.6030(4) 0.7244(4) 0.0946(2) 0.0575(9) Uiso 1.000000 R

loop_
_atom_site_aniso_label
_atom_site_aniso_U_11
_atom_site_aniso_U_22
_atom_site_aniso_U_33
_atom_site_aniso_U_12
_atom_site_aniso_U_13
_atom_site_aniso_U_23
Cu1 0.01825(16) 0.01851(15) 0.02211(16) -0.00126(12) 0.00698(11) 0.00609(11)
Br1 0.0734(2) 0.03745(16) 0.02519(15) 0.03059(15) 0.01407(13) 0.00541(11)
O1 0.0195(9) 0.0223(8) 0.0279(9) 0.0029(7) 0.0083(7) 0.0102(7)
O3 0.0220(9) 0.0208(8) 0.0279(9) -0.0001(7) 0.0051(7) 0.0118(7)
O2 0.0222(9) 0.0271(9) 0.0287(9) -0.0038(7) 0.0045(7) 0.0119(7)
O4 0.0261(10) 0.0246(9) 0.0341(10) -0.0064(8) 0.0006(8) 0.0117(7)
N2 0.0187(10) 0.0188(9) 0.0231(10) 0.0059(8) 0.0080(8) 0.0074(8)
N3 0.0209(10) 0.0163(9) 0.0236(10) 0.0008(8) 0.0082(8) 0.0074(7)
N1 0.0221(11) 0.0242(10) 0.0280(11) 0.0090(9) 0.0077(8) 0.0134(8)
C19 0.0293(13) 0.0220(12) 0.0202(12) 0.0099(11) 0.0075(10) 0.0027(9)
C1 0.0222(13) 0.0197(12) 0.0309(13) 0.0092(10) 0.0120(10) 0.0081(10)
C16 0.0134(11) 0.0169(11) 0.0228(12) -0.0003(9) 0.0058(9) 0.0054(9)
C12 0.0162(11) 0.0156(11) 0.0230(12) 0.0036(9) 0.0084(9) 0.0058(9)
C18 0.0299(13) 0.0243(12) 0.0268(13) 0.0127(11) 0.0093(10) 0.0113(10)
C13 0.0170(12) 0.0164(11) 0.0283(12) 0.0055(9) 0.0084(10) 0.0060(9)
C8 0.0192(12) 0.0193(11) 0.0279(13) 0.0034(10) 0.0112(10) 0.0079(9)
C11 0.0222(12) 0.0195(11) 0.0259(12) 0.0063(10) 0.0100(10) 0.0077(9)
C17 0.0291(13) 0.0203(12) 0.0271(13) 0.0109(10) 0.0125(10) 0.0077(10)
C20 0.0393(15) 0.0252(13) 0.0336(14) 0.0206(12) 0.0094(11) 0.0056(10)
C21 0.0281(13) 0.0267(12) 0.0292(13) 0.0134(11) 0.0039(10) 0.0123(10)
C10 0.0246(13) 0.0227(12) 0.0273(13) 0.0053(10) 0.0090(10) 0.0095(10)
C9 0.0216(13) 0.0287(13) 0.0294(13) 0.0036(11) 0.0043(10) 0.0111(10)
C2 0.0276(13) 0.0259(12) 0.0356(14) 0.0169(11) 0.0164(11) 0.0142(10)
C3 0.0375(15) 0.0258(13) 0.0380(15) 0.0162(12) 0.0225(12) 0.0141(11)
C15 0.0309(15) 0.0410(15) 0.0333(14) 0.0048(12) 0.0038(11) 0.0190(12)
C7 0.0328(15) 0.0472(16) 0.0457(16) 0.0187(14) 0.0153(13) 0.0285(13)
C14 0.0190(13) 0.0395(16) 0.0643(19) 0.0048(12) 0.0024(12) 0.0349(14)
C4 0.0530(19) 0.0331(15) 0.0579(18) 0.0258(14) 0.0375(16) 0.0273(13)
C6 0.0473(19) 0.073(2) 0.0534(19) 0.0319(18) 0.0133(15) 0.0363(16)
C5 0.061(2) 0.062(2) 0.0518(18) 0.0413(18) 0.0312(16) 0.0423(16)

loop_
_atom_type_symbol
_atom_type_scat_dispersion_real
_atom_type_scat_dispersion_imag
_atom_type_scat_Cromer_Mann_a1
_atom_type_scat_Cromer_Mann_a2
_atom_type_scat_Cromer_Mann_a3
_atom_type_scat_Cromer_Mann_a4
_atom_type_scat_Cromer_Mann_b1
_atom_type_scat_Cromer_Mann_b2
_atom_type_scat_Cromer_Mann_b3
_atom_type_scat_Cromer_Mann_b4
_atom_type_scat_Cromer_Mann_c
_atom_type_scat_source
_atom_type_scat_dispersion_source
C 0.00347 0.00161 2.31000 1.02000 1.58860 0.86500 20.84390 10.20750 0.56870 51.65120 0.215599998832 'International Tables Volume C Table 6.1.1.4 (pp. 500-502)' 'Henke, Gullikson and Davis, At. Data and Nucl. Data Tables, 1993, 54, 2'
H 0.00000 0.00000 0.49300 0.32291 0.14019 0.04081 10.51090 26.12570 3.14236 57.79970 0.0030380000826 'International Tables Volume C Table 6.1.1.4 (pp. 500-502)' 'Henke, Gullikson and Davis, At. Data and Nucl. Data Tables, 1993, 54, 2'
O 0.01158 0.00611 3.04850 2.28680 1.54630 0.86700 13.27710 5.70110 0.32390 32.90890 0.250800013542 'International Tables Volume C Table 6.1.1.4 (pp. 500-502)' 'Henke, Gullikson and Davis, At. Data and Nucl. Data Tables, 1993, 54, 2'
N 0.00653 0.00323 12.21260 3.13220 2.01250 1.16630 0.00570 9.89330 28.99750 0.58260 -11.5290002823 'International Tables Volume C Table 6.1.1.4 (pp. 500-502)' 'Henke, Gullikson and Davis, At. Data and Nucl. Data Tables, 1993, 54, 2'
Br -0.28346 2.55990 17.17890 5.23580 5.63770 3.98510 2.17230 16.57960 0.26090 41.43280 2.95569992065 'International Tables Volume C Table 6.1.1.4 (pp. 500-502)' 'Henke, Gullikson and Davis, At. Data and Nucl. Data Tables, 1993, 54, 2'
Cu 0.34125 1.28947 13.33800 7.16760 5.61580 1.67350 3.58280 0.24700 11.39660 64.81260 1.19099998474 'International Tables Volume C Table 6.1.1.4 (pp. 500-502)' 'Henke, Gullikson and Davis, At. Data and Nucl. Data Tables, 1993, 54, 2'

loop_
_geom_angle_atom_site_label_1
_geom_angle_atom_site_label_2
_geom_angle_atom_site_label_3
_geom_angle
_geom_angle_site_symmetry_1
_geom_angle_site_symmetry_3
_geom_angle_publ_flag
O2 Cu1 O1 174.63(6) . . ?
N2 Cu1 O1 83.38(7) . . ?
N2 Cu1 O2 93.40(7) . . ?
N3 Cu1 O1 92.23(6) . . ?
N3 Cu1 O2 90.94(7) . . ?
N3 Cu1 N2 175.57(7) . . ?
C1 O1 Cu1 109.14(13) . . ?
C10 O3 C11 122.82(16) . . ?
C8 O2 Cu1 126.85(14) . . ?
N1 N2 Cu1 112.38(12) . . ?
C13 N2 Cu1 129.15(14) . . ?
C13 N2 N1 118.43(17) . . ?
H3a N3 Cu1 108.90(5) . . ?
H3b N3 Cu1 108.90(5) . . ?
H3b N3 H3a 107.7 . . ?
C16 N3 Cu1 113.38(12) . . ?
C16 N3 H3a 108.90(11) . . ?
C16 N3 H3b 108.90(10) . . ?
C1 N1 N2 109.50(17) . . ?
C18 C19 Br1 119.54(16) . . ?
C20 C19 Br1 119.58(16) . . ?
C20 C19 C18 120.9(2) . . ?
N1 C1 O1 125.38(19) . . ?
C2 C1 O1 115.96(18) . . ?
C2 C1 N1 118.64(19) . . ?
C17 C16 N3 121.40(18) . . ?
C21 C16 N3 119.48(18) . . ?
C21 C16 C17 119.1(2) . . ?
C8 C12 C13 123.41(18) . . ?
C11 C12 C13 119.57(18) . . ?
C11 C12 C8 117.03(18) . . ?
H18 C18 C19 120.31(13) . . ?
C17 C18 C19 119.38(19) . . ?
C17 C18 H18 120.31(12) . . ?
C12 C13 N2 119.73(18) . . ?
C14 C13 N2 119.00(19) . . ?
C14 C13 C12 121.26(18) . . ?
C12 C8 O2 126.19(19) . . ?
C9 C8 O2 114.77(19) . . ?
C9 C8 C12 119.04(19) . . ?
O4 C11 O3 112.24(18) . . ?
C12 C11 O3 118.88(19) . . ?
C12 C11 O4 128.9(2) . . ?
C18 C17 C16 120.54(19) . . ?
H17 C17 C16 119.73(12) . . ?
H17 C17 C18 119.73(12) . . ?
H20 C20 C19 120.42(13) . . ?
C21 C20 C19 119.2(2) . . ?
C21 C20 H20 120.42(13) . . ?
C20 C21 C16 121.0(2) . . ?
H21 C21 C16 119.52(12) . . ?
H21 C21 C20 119.52(13) . . ?
C9 C10 O3 119.7(2) . . ?
C15 C10 O3 111.97(18) . . ?
C15 C10 C9 128.3(2) . . ?
C10 C9 C8 122.0(2) . . ?
H9 C9 C8 119.00(13) . . ?
H9 C9 C10 119.00(14) . . ?
C3 C2 C1 119.3(2) . . ?
C7 C2 C1 121.5(2) . . ?
C7 C2 C3 119.1(2) . . ?
H3 C3 C2 119.87(14) . . ?
C4 C3 C2 120.3(2) . . ?
C4 C3 H3 119.87(16) . . ?
H15a C15 C10 109.5 . . ?
H15b C15 C10 109.5 . . ?
H15b C15 H15a 109.5 . . ?
H15c C15 C10 109.5 . . ?
H15c C15 H15a 109.5 . . ?
H15c C15 H15b 109.5 . . ?
H7 C7 C2 120.36(14) . . ?
C6 C7 C2 119.3(2) . . ?
C6 C7 H7 120.36(17) . . ?
H14a C14 C13 109.5 . . ?
H14b C14 C13 109.5 . . ?
H14b C14 H14a 109.5 . . ?
H14c C14 C13 109.5 . . ?
H14c C14 H14a 109.5 . . ?
H14c C14 H14b 109.5 . . ?
H4 C4 C3 119.92(16) . . ?
C5 C4 C3 120.2(2) . . ?
C5 C4 H4 119.92(15) . . ?
H6 C6 C7 119.48(17) . . ?
C5 C6 C7 121.0(3) . . ?
C5 C6 H6 119.48(17) . . ?
C6 C5 C4 120.1(2) . . ?
H5 C5 C4 119.96(15) . . ?
H5 C5 C6 119.96(17) . . ?

loop_
_geom_bond_atom_site_label_1
_geom_bond_atom_site_label_2
_geom_bond_distance
_geom_bond_site_symmetry_2
_geom_bond_publ_flag
Cu1 O1 1.9039(14) . ?
Cu1 O2 1.8698(15) . ?
Cu1 N2 1.9244(17) . ?
Cu1 N3 2.0262(17) . ?
Br1 C19 1.901(2) . ?
O1 C1 1.301(2) . ?
O3 C11 1.388(2) . ?
O3 C10 1.369(3) . ?
O2 C8 1.273(2) . ?
O4 C11 1.222(3) . ?
N2 N1 1.406(2) . ?
N2 C13 1.308(2) . ?
N3 H3a 0.9000 . ?
N3 H3b 0.9000 . ?
N3 C16 1.426(3) . ?
N1 C1 1.310(3) . ?
C19 C18 1.380(3) . ?
C19 C20 1.382(3) . ?
C1 C2 1.493(3) . ?
C16 C17 1.389(3) . ?
C16 C21 1.383(3) . ?
C12 C13 1.461(3) . ?
C12 C8 1.424(3) . ?
C12 C11 1.437(3) . ?
C18 H18 0.9300 . ?
C18 C17 1.377(3) . ?
C13 C14 1.497(3) . ?
C8 C9 1.432(3) . ?
C17 H17 0.9300 . ?
C20 H20 0.9300 . ?
C20 C21 1.376(3) . ?
C21 H21 0.9300 . ?
C10 C9 1.322(3) . ?
C10 C15 1.485(3) . ?
C9 H9 0.9300 . ?
C2 C3 1.385(3) . ?
C2 C7 1.392(3) . ?
C3 H3 0.9300 . ?
C3 C4 1.391(3) . ?
C15 H15a 0.9600 . ?
C15 H15b 0.9600 . ?
C15 H15c 0.9600 . ?
C7 H7 0.9300 . ?
C7 C6 1.400(3) . ?
C14 H14a 0.9600 . ?
C14 H14b 0.9600 . ?
C14 H14c 0.9600 . ?
C4 H4 0.9300 . ?
C4 C5 1.373(4) . ?
C6 H6 0.9300 . ?
C6 C5 1.354(4) . ?
C5 H5 0.9300 . ?
